data_4032118
loop_
_publ_author_name
'Filatov, Alexander S.'
'Knyazev, Nickolay A.'
'Molchanov, Alexander P.'
'Panikorovsky, Taras L.'
'Kostikov, Rafael R.'
'Larina, Anna G.'
'Boitsov, Vitali M.'
'Stepakov, Alexander V.'

_publ_section_title
;
 Synthesis of Functionalized 3-Spiro[cyclopropa[a]pyrrolizine]- and
 3-Spiro[3-azabicyclo[3.1.0]hexane]oxindoles from Cyclopropenes and
 Azomethine Ylides via [3 + 2]-Cycloaddition.
;
_journal_issue 2
_journal_name_full 'The Journal of organic chemistry'
_journal_page_first 959
_journal_page_last 975
_journal_paper_doi 10.1021/acs.joc.6b02505
_journal_volume 82
_journal_year 2017
_chemical_formula_moiety '2(C29 H26 N2 O3)'
_chemical_formula_sum 'C58 H52 N4 O6'
_chemical_formula_weight 901.03
_space_group_crystal_system monoclinic
_space_group_IT_number 14
_space_group_name_Hall '-P 2ybc'
_space_group_name_H-M_alt 'P 1 21/c 1'
_symmetry_space_group_name_Hall '-P 2ybc'
_symmetry_space_group_name_H-M 'P 1 21/c 1'
_atom_sites_solution_hydrogens geom
_atom_sites_solution_primary direct
_audit_creation_date 2016-07-31
_audit_creation_method
;
Olex2 1.2
(compiled 2015.01.26 svn.r3150 for OlexSys, GUI svn.r4998)
;
_cell_angle_alpha 90
_cell_angle_beta 123.702(10)
_cell_angle_gamma 90
_cell_formula_units_Z 2
_cell_length_a 18.7663(13)
_cell_length_b 16.4529(6)
_cell_length_c 9.1000(6)
_cell_measurement_reflns_used 4234
_cell_measurement_temperature 100(2)
_cell_measurement_theta_max 30.1202
_cell_measurement_theta_min 2.7851
_cell_volume 2337.5(4)
_computing_cell_refinement
;
CrysAlisPro, Agilent Technologies,
Version 1.171.36.20 (release 27-06-2012 CrysAlis171 .NET)
(compiled Jul 11 2012,15:38:31)
;
_computing_data_collection
;
CrysAlisPro, Agilent Technologies,
Version 1.171.36.20 (release 27-06-2012 CrysAlis171 .NET)
(compiled Jul 11 2012,15:38:31)
;
_computing_data_reduction
;
CrysAlisPro, Agilent Technologies,
Version 1.171.36.20 (release 27-06-2012 CrysAlis171 .NET)
(compiled Jul 11 2012,15:38:31)
;
_computing_molecular_graphics 'Olex2 (Dolomanov et al., 2009)'
_computing_publication_material 'Olex2 (Dolomanov et al., 2009)'
_computing_structure_refinement 'ShelXL (Sheldrick, 2008)'
_computing_structure_solution 'ShelXS (Sheldrick, 2008)'
_diffrn_ambient_temperature 100(2)
_diffrn_detector_area_resol_mean 16.2096
_diffrn_measured_fraction_theta_full 0.989
_diffrn_measured_fraction_theta_max 0.988
_diffrn_measurement_details
;
#__ type_ start__ end____ width___ exp.time_
  1 omega  -97.00  -62.00   1.0000   15.0000
omega____ theta____ kappa____ phi______ frames
    -      -20.5643  178.0000  -60.0000 35

#__ type_ start__ end____ width___ exp.time_
  2 omega  -23.00   11.00   1.0000   15.0000
omega____ theta____ kappa____ phi______ frames
    -      -20.5643  -99.0000  -60.0000 34

#__ type_ start__ end____ width___ exp.time_
  3 omega    0.00   87.00   1.0000   15.0000
omega____ theta____ kappa____ phi______ frames
    -       21.5018   57.0000 -150.0000 87

#__ type_ start__ end____ width___ exp.time_
  4 omega   37.00   85.00   1.0000   15.0000
omega____ theta____ kappa____ phi______ frames
    -       21.5018   57.0000   60.0000 48

#__ type_ start__ end____ width___ exp.time_
  5 omega    6.00   70.00   1.0000   15.0000
omega____ theta____ kappa____ phi______ frames
    -       21.5018   57.0000  120.0000 64
;
_diffrn_measurement_device_type 'Xcalibur, Eos'
_diffrn_measurement_method '\w scans'
_diffrn_orient_matrix_UB_11 0.0417554000
_diffrn_orient_matrix_UB_12 0.0066631000
_diffrn_orient_matrix_UB_13 0.0193271000
_diffrn_orient_matrix_UB_21 -0.0153675000
_diffrn_orient_matrix_UB_22 -0.0072506000
_diffrn_orient_matrix_UB_23 -0.0897113000
_diffrn_orient_matrix_UB_31 -0.0092304000
_diffrn_orient_matrix_UB_32 0.0419618000
_diffrn_orient_matrix_UB_33 -0.0185699000
_diffrn_radiation_monochromator graphite
_diffrn_radiation_type MoK\a
_diffrn_radiation_wavelength 0.71073
_diffrn_reflns_av_R_equivalents 0.0295
_diffrn_reflns_av_unetI/netI 0.0372
_diffrn_reflns_Laue_measured_fraction_full 0.989
_diffrn_reflns_Laue_measured_fraction_max 0.988
_diffrn_reflns_limit_h_max 24
_diffrn_reflns_limit_h_min -23
_diffrn_reflns_limit_k_max 20
_diffrn_reflns_limit_k_min -21
_diffrn_reflns_limit_l_max 11
_diffrn_reflns_limit_l_min -11
_diffrn_reflns_number 12176
_diffrn_reflns_point_group_measured_fraction_full 0.989
_diffrn_reflns_point_group_measured_fraction_max 0.988
_diffrn_reflns_theta_full 25.242
_diffrn_reflns_theta_max 27.500
_diffrn_reflns_theta_min 2.791
_diffrn_source 'Enhance (Mo) X-ray Source'
_exptl_absorpt_coefficient_mu 0.083
_exptl_absorpt_correction_T_max 1.00000
_exptl_absorpt_correction_T_min 0.72005
_exptl_absorpt_correction_type multi-scan
_exptl_absorpt_process_details
;
CrysAlisPro, Agilent Technologies,
Version 1.171.36.20 (release 27-06-2012 CrysAlis171 .NET)
(compiled Jul 11 2012,15:38:31)
Empirical absorption correction using spherical harmonics,
 implemented in SCALE3 ABSPACK scaling algorithm.
;
_exptl_crystal_colour 'translucent colorless'
_exptl_crystal_density_diffrn 1.280
_exptl_crystal_description prism
_exptl_crystal_F_000 952
_exptl_crystal_size_max 0.28
_exptl_crystal_size_mid 0.22
_exptl_crystal_size_min 0.19
_refine_diff_density_max 0.510
_refine_diff_density_min -0.280
_refine_diff_density_rms 0.061
_refine_ls_extinction_method none
_refine_ls_goodness_of_fit_ref 1.030
_refine_ls_hydrogen_treatment constr
_refine_ls_matrix_type full
_refine_ls_number_parameters 308
_refine_ls_number_reflns 5308
_refine_ls_number_restraints 0
_refine_ls_restrained_S_all 1.030
_refine_ls_R_factor_all 0.0633
_refine_ls_R_factor_gt 0.0505
_refine_ls_shift/su_max 0.001
_refine_ls_shift/su_mean 0.000
_refine_ls_structure_factor_coef Fsqd
_refine_ls_weighting_details 'w=1/[\s^2^(Fo^2^)+(0.0746P)^2^+0.8797P] where P=(Fo^2^+2Fc^2^)/3'
_refine_ls_weighting_scheme calc
_refine_ls_wR_factor_gt 0.1256
_refine_ls_wR_factor_ref 0.1377
_reflns_Friedel_coverage 0.000
_reflns_number_gt 4340
_reflns_number_total 5308
_reflns_threshold_expression 'I > 2\s(I)'
_cod_data_source_file jo6b02505_si_001.cif
_cod_data_source_block step-51
_cod_depositor_comments 'Adding full bibliography for 4032118--4032121.cif.'
_cod_original_cell_volume 2337.5(3)
_cod_database_code 4032118
_chemical_oxdiff_formula 'C55 O9 H22 N4'
_shelx_space_group_comment
;
The symmetry employed for this shelxl refinement is uniquely defined
by the following loop, which should always be used as a source of
symmetry information in preference to the above space-group names.
They are only intended as comments.
;
_reflns_odcompleteness_completeness 98.63
_reflns_odcompleteness_iscentric 1
_reflns_odcompleteness_theta 27.50
_olex2_refinement_description
;
1. Fixed Uiso
 At 1.2 times of:
  All C(H) groups, All C(H,H) groups, All N(H) groups
 At 1.5 times of:
  All C(H,H,H) groups
2.a Ternary CH refined with riding coordinates:
 C1(H1A), C5A(H30)
2.b Secondary CH2 refined with riding coordinates:
 C3(H23A,H23B), C4(H24A,H24B), C5(H33A,H33B)
2.c Aromatic/amide H refined with riding coordinates:
 N1'(H1), C5B2(H6B1), C7'(H10), C1A5(H5A1), C5B6(H10B), C1A6(H6A1), C5B5(H9B1),
  C4'(H19), C5B4(H8B1), C1A3(H3A1), C1A2(H2A1), C6'(H26), C5B3(H7B1), C5'(H29),
 C1A4(H4A1)
2.d Idealised Me refined as rotating group:
 C7(H7A,H7B,H7C)
;
_shelx_shelxl_version_number 2014/7
_olex2_submission_special_instructions 'No special instructions were received'

loop_
_space_group_symop_operation_xyz
'x, y, z'
'-x, y+1/2, -z+1/2'
'-x, -y, -z'
'x, -y-1/2, z-1/2'

loop_
_atom_site_label
_atom_site_type_symbol
_atom_site_fract_x
_atom_site_fract_y
_atom_site_fract_z
_atom_site_U_iso_or_equiv
_atom_site_adp_type
_atom_site_occupancy
_atom_site_site_symmetry_order
_atom_site_calc_flag
_atom_site_refinement_flags_posn
O3 O 0.09307(7) 0.45508(6) 0.01225(14) 0.0205(2) Uani 1 1 d .
O1 O 0.42073(8) 0.61172(7) 0.01547(16) 0.0282(3) Uani 1 1 d .
O2 O 0.43181(7) 0.54417(7) 0.24173(14) 0.0201(2) Uani 1 1 d .
C1A C 0.24174(9) 0.53987(9) 0.03599(19) 0.0154(3) Uani 1 1 d .
N1' N 0.03448(8) 0.58343(8) -0.07115(16) 0.0180(3) Uani 1 1 d .
H1 H -0.0051 0.5785 -0.0514 0.022 Uiso 1 1 calc R
C1A1 C 0.27386(9) 0.57392(9) 0.21555(19) 0.0165(3) Uani 1 1 d .
N2 N 0.12453(8) 0.50057(8) -0.25624(16) 0.0181(3) Uani 1 1 d .
C6 C 0.38946(10) 0.56920(9) 0.0743(2) 0.0174(3) Uani 1 1 d .
C5B2 C 0.39740(10) 0.37162(10) 0.1260(2) 0.0208(3) Uani 1 1 d .
H6B1 H 0.4178 0.4024 0.0711 0.025 Uiso 1 1 calc R
C7' C 0.00905(11) 0.72929(10) -0.1694(2) 0.0231(3) Uani 1 1 d .
H10 H -0.0374 0.7364 -0.1598 0.028 Uiso 1 1 calc R
C1A5 C 0.29985(11) 0.56528(10) 0.5067(2) 0.0230(3) Uani 1 1 d .
H5A1 H 0.2975 0.5357 0.5909 0.028 Uiso 1 1 calc R
C5B6 C 0.29121(10) 0.34548(9) 0.1892(2) 0.0204(3) Uani 1 1 d .
H10B H 0.2395 0.3583 0.1753 0.025 Uiso 1 1 calc R
C3A' C 0.11723(10) 0.64200(9) -0.15619(19) 0.0178(3) Uani 1 1 d .
C5B1 C 0.32119(10) 0.39374(9) 0.10755(19) 0.0177(3) Uani 1 1 d .
C1A6 C 0.27033(10) 0.53039(9) 0.3427(2) 0.0192(3) Uani 1 1 d .
H6A1 H 0.2482 0.4779 0.3182 0.023 Uiso 1 1 calc R
C5B C 0.26578(9) 0.46092(9) -0.01198(19) 0.0165(3) Uani 1 1 d .
C5B5 C 0.33790(11) 0.27862(10) 0.2910(2) 0.0249(4) Uani 1 1 d .
H9B1 H 0.3180 0.2478 0.3468 0.030 Uiso 1 1 calc R
C7A' C 0.04979(10) 0.65494(9) -0.13511(19) 0.0184(3) Uani 1 1 d .
C4' C 0.14836(10) 0.70613(9) -0.2027(2) 0.0214(3) Uani 1 1 d .
H19 H 0.1941 0.6987 -0.2143 0.026 Uiso 1 1 calc R
C2' C 0.08956(9) 0.52400(9) -0.04487(18) 0.0168(3) Uani 1 1 d .
C5B4 C 0.41429(11) 0.25787(10) 0.3093(2) 0.0256(4) Uani 1 1 d .
H8B1 H 0.4457 0.2133 0.3774 0.031 Uiso 1 1 calc R
C1A3 C 0.33512(10) 0.68796(10) 0.4183(2) 0.0226(3) Uani 1 1 d .
H3A1 H 0.3566 0.7407 0.4429 0.027 Uiso 1 1 calc R
C3 C 0.11040(10) 0.53079(10) -0.4230(2) 0.0210(3) Uani 1 1 d .
H23A H 0.1522 0.5718 -0.4019 0.025 Uiso 1 1 calc R
H23B H 0.0532 0.5529 -0.5003 0.025 Uiso 1 1 calc R
C4 C 0.12229(11) 0.45297(10) -0.4985(2) 0.0242(4) Uani 1 1 d .
H24A H 0.1370 0.4654 -0.5828 0.029 Uiso 1 1 calc R
H24B H 0.0705 0.4204 -0.5566 0.029 Uiso 1 1 calc R
C1A2 C 0.30546(10) 0.65342(9) 0.2549(2) 0.0193(3) Uani 1 1 d .
H2A1 H 0.3066 0.6837 0.1699 0.023 Uiso 1 1 calc R
C6' C 0.04015(12) 0.79319(10) -0.2191(2) 0.0251(4) Uani 1 1 d .
H26 H 0.0138 0.8438 -0.2440 0.030 Uiso 1 1 calc R
C1 C 0.29890(10) 0.54141(9) -0.03615(19) 0.0165(3) Uani 1 1 d .
H1A H 0.2688 0.5590 -0.1596 0.020 Uiso 1 1 calc R
C5B3 C 0.44323(11) 0.30408(10) 0.2255(2) 0.0242(3) Uani 1 1 d .
H7B1 H 0.4938 0.2898 0.2359 0.029 Uiso 1 1 calc R
C5' C 0.10984(11) 0.78251(10) -0.2320(2) 0.0243(4) Uani 1 1 d .
H29 H 0.1311 0.8265 -0.2604 0.029 Uiso 1 1 calc R
C5A C 0.18506(10) 0.43163(9) -0.18664(19) 0.0183(3) Uani 1 1 d .
H30 H 0.1596 0.3859 -0.1625 0.022 Uiso 1 1 calc R
C3' C 0.14631(9) 0.55454(9) -0.10875(19) 0.0165(3) Uani 1 1 d .
C1A4 C 0.33257(11) 0.64325(10) 0.5454(2) 0.0239(3) Uani 1 1 d .
H4A1 H 0.3528 0.6658 0.6556 0.029 Uiso 1 1 calc R
C5 C 0.19605(11) 0.40846(10) -0.3370(2) 0.0227(3) Uani 1 1 d .
H33A H 0.2511 0.4266 -0.3112 0.027 Uiso 1 1 calc R
H33B H 0.1914 0.3501 -0.3558 0.027 Uiso 1 1 calc R
C7 C 0.51893(11) 0.57231(11) 0.3560(2) 0.0279(4) Uani 1 1 d .
H7A H 0.5512 0.5565 0.3077 0.042 Uiso 1 1 calc GR
H7B H 0.5443 0.5487 0.4711 0.042 Uiso 1 1 calc GR
H7C H 0.5193 0.6305 0.3652 0.042 Uiso 1 1 calc GR

loop_
_atom_site_aniso_label
_atom_site_aniso_U_11
_atom_site_aniso_U_22
_atom_site_aniso_U_33
_atom_site_aniso_U_23
_atom_site_aniso_U_13
_atom_site_aniso_U_12
O3 0.0230(6) 0.0207(5) 0.0195(6) 0.0025(4) 0.0129(5) -0.0007(4)
O1 0.0256(6) 0.0357(7) 0.0233(6) 0.0056(5) 0.0136(5) -0.0067(5)
O2 0.0190(5) 0.0258(6) 0.0121(5) 0.0008(4) 0.0065(5) -0.0026(4)
C1A 0.0171(7) 0.0181(7) 0.0113(7) 0.0010(5) 0.0082(6) -0.0015(5)
N1' 0.0201(6) 0.0216(6) 0.0144(6) 0.0002(5) 0.0110(6) -0.0007(5)
C1A1 0.0167(7) 0.0206(7) 0.0113(7) 0.0008(5) 0.0071(6) 0.0020(6)
N2 0.0208(6) 0.0212(6) 0.0106(6) -0.0005(5) 0.0077(5) -0.0006(5)
C6 0.0213(8) 0.0179(7) 0.0147(7) 0.0003(5) 0.0110(7) 0.0014(6)
C5B2 0.0235(8) 0.0236(8) 0.0147(7) -0.0037(6) 0.0103(7) -0.0021(6)
C7' 0.0272(8) 0.0259(8) 0.0147(7) -0.0004(6) 0.0107(7) 0.0027(6)
C1A5 0.0272(8) 0.0302(8) 0.0156(8) 0.0036(6) 0.0143(7) 0.0037(7)
C5B6 0.0232(8) 0.0214(7) 0.0161(7) -0.0019(6) 0.0105(7) -0.0015(6)
C3A' 0.0186(7) 0.0208(7) 0.0091(7) 0.0002(5) 0.0047(6) -0.0006(6)
C5B1 0.0221(8) 0.0177(7) 0.0116(7) -0.0032(5) 0.0083(6) -0.0019(6)
C1A6 0.0230(8) 0.0211(7) 0.0153(7) 0.0006(6) 0.0119(7) -0.0005(6)
C5B 0.0191(7) 0.0195(7) 0.0116(7) -0.0011(5) 0.0090(6) -0.0025(6)
C5B5 0.0326(9) 0.0212(8) 0.0187(8) 0.0018(6) 0.0129(8) -0.0013(7)
C7A' 0.0210(7) 0.0214(7) 0.0080(6) -0.0010(5) 0.0050(6) -0.0013(6)
C4' 0.0230(8) 0.0251(8) 0.0131(7) 0.0022(6) 0.0081(7) -0.0020(6)
C2' 0.0174(7) 0.0217(7) 0.0097(7) -0.0024(5) 0.0065(6) -0.0027(6)
C5B4 0.0303(9) 0.0208(8) 0.0169(8) 0.0009(6) 0.0077(7) 0.0047(6)
C1A3 0.0242(8) 0.0218(8) 0.0193(8) -0.0043(6) 0.0105(7) -0.0014(6)
C3 0.0216(8) 0.0284(8) 0.0107(7) 0.0021(6) 0.0075(6) 0.0000(6)
C4 0.0246(8) 0.0341(9) 0.0123(7) -0.0035(6) 0.0092(7) -0.0024(7)
C1A2 0.0218(8) 0.0216(7) 0.0147(7) 0.0004(6) 0.0102(7) -0.0006(6)
C6' 0.0363(10) 0.0199(8) 0.0128(7) 0.0009(6) 0.0098(8) 0.0034(7)
C1 0.0196(7) 0.0197(7) 0.0112(7) 0.0012(5) 0.0092(6) 0.0000(6)
C5B3 0.0228(8) 0.0276(8) 0.0181(8) -0.0053(6) 0.0088(7) 0.0028(6)
C5' 0.0326(9) 0.0218(8) 0.0136(7) 0.0011(6) 0.0097(7) -0.0053(6)
C5A 0.0204(7) 0.0211(7) 0.0124(7) -0.0015(6) 0.0084(6) -0.0022(6)
C3' 0.0181(7) 0.0199(7) 0.0117(7) 0.0006(5) 0.0084(6) -0.0016(6)
C1A4 0.0252(8) 0.0312(9) 0.0147(7) -0.0039(6) 0.0107(7) 0.0024(7)
C5 0.0254(8) 0.0266(8) 0.0157(7) -0.0045(6) 0.0111(7) -0.0005(6)
C7 0.0197(8) 0.0351(9) 0.0194(8) 0.0005(7) 0.0049(7) -0.0048(7)

loop_
_atom_type_symbol
_atom_type_description
_atom_type_scat_dispersion_real
_atom_type_scat_dispersion_imag
_atom_type_scat_source
C C 0.0033 0.0016 'International Tables Vol C Tables 4.2.6.8 and 6.1.1.4'
H H 0.0000 0.0000 'International Tables Vol C Tables 4.2.6.8 and 6.1.1.4'
N N 0.0061 0.0033 'International Tables Vol C Tables 4.2.6.8 and 6.1.1.4'
O O 0.0106 0.0060 'International Tables Vol C Tables 4.2.6.8 and 6.1.1.4'

loop_
_geom_angle_atom_site_label_1
_geom_angle_atom_site_label_2
_geom_angle_atom_site_label_3
_geom_angle
C6 O2 C7 116.28(12)
C1A1 C1A C5B 128.97(12)
C1A1 C1A C1 120.31(12)
C1A1 C1A C3' 116.45(12)
C5B C1A C1 60.11(9)
C5B C1A C3' 106.13(11)
C1 C1A C3' 112.78(11)
C7A' N1' H1 124.2
C2' N1' H1 124.2
C2' N1' C7A' 111.55(12)
C1A6 C1A1 C1A 122.45(13)
C1A6 C1A1 C1A2 118.51(14)
C1A2 C1A1 C1A 118.99(13)
C3 N2 C5A 110.90(11)
C3' N2 C3 122.53(12)
C3' N2 C5A 108.39(11)
O1 C6 O2 123.72(14)
O1 C6 C1 122.07(14)
O2 C6 C1 114.21(12)
C5B1 C5B2 H6B1 119.7
C5B3 C5B2 H6B1 119.7
C5B3 C5B2 C5B1 120.67(15)
C7A' C7' H10 121.2
C7A' C7' C6' 117.51(15)
C6' C7' H10 121.2
C1A6 C1A5 H5A1 119.6
C1A4 C1A5 H5A1 119.6
C1A4 C1A5 C1A6 120.80(14)
C5B1 C5B6 H10B 119.6
C5B5 C5B6 H10B 119.6
C5B5 C5B6 C5B1 120.74(15)
C7A' C3A' C3' 108.43(13)
C4' C3A' C7A' 119.65(14)
C4' C3A' C3' 131.80(14)
C5B2 C5B1 C5B6 118.42(14)
C5B2 C5B1 C5B 122.30(14)
C5B6 C5B1 C5B 118.90(14)
C1A1 C1A6 C1A5 120.21(14)
C1A1 C1A6 H6A1 119.9
C1A5 C1A6 H6A1 119.9
C1A C5B C1 60.62(9)
C1A C5B C5A 106.56(12)
C5B1 C5B C1A 128.49(12)
C5B1 C5B C1 124.83(13)
C5B1 C5B C5A 114.07(12)
C1 C5B C5A 111.54(12)
C5B6 C5B5 H9B1 120.0
C5B4 C5B5 C5B6 120.03(15)
C5B4 C5B5 H9B1 120.0
C7' C7A' N1' 128.09(14)
C7' C7A' C3A' 122.20(14)
C3A' C7A' N1' 109.68(13)
C3A' C4' H19 120.6
C3A' C4' C5' 118.86(15)
C5' C4' H19 120.6
O3 C2' N1' 126.82(14)
O3 C2' C3' 124.60(13)
N1' C2' C3' 108.51(12)
C5B5 C5B4 H8B1 120.2
C5B3 C5B4 C5B5 119.53(15)
C5B3 C5B4 H8B1 120.2
C1A2 C1A3 H3A1 120.2
C1A2 C1A3 C1A4 119.69(15)
C1A4 C1A3 H3A1 120.2
N2 C3 H23A 111.5
N2 C3 H23B 111.5
N2 C3 C4 101.11(12)
H23A C3 H23B 109.4
C4 C3 H23A 111.5
C4 C3 H23B 111.5
C3 C4 H24A 110.9
C3 C4 H24B 110.9
C3 C4 C5 104.38(12)
H24A C4 H24B 108.9
C5 C4 H24A 110.9
C5 C4 H24B 110.9
C1A1 C1A2 H2A1 119.4
C1A3 C1A2 C1A1 121.21(14)
C1A3 C1A2 H2A1 119.4
C7' C6' H26 119.5
C5' C6' C7' 121.04(15)
C5' C6' H26 119.5
C1A C1 H1A 113.5
C6 C1 C1A 121.53(12)
C6 C1 C5B 124.90(13)
C6 C1 H1A 113.5
C5B C1 C1A 59.27(9)
C5B C1 H1A 113.5
C5B2 C5B3 H7B1 119.7
C5B4 C5B3 C5B2 120.58(16)
C5B4 C5B3 H7B1 119.7
C4' C5' H29 119.7
C6' C5' C4' 120.60(15)
C6' C5' H29 119.7
N2 C5A C5B 106.49(12)
N2 C5A H30 109.3
N2 C5A C5 105.04(12)
C5B C5A H30 109.3
C5 C5A C5B 116.97(13)
C5 C5A H30 109.3
C1A C3' C2' 110.00(11)
N2 C3' C1A 106.78(11)
N2 C3' C3A' 116.19(12)
N2 C3' C2' 104.25(11)
C3A' C3' C1A 117.11(12)
C3A' C3' C2' 101.58(12)
C1A5 C1A4 C1A3 119.56(15)
C1A5 C1A4 H4A1 120.2
C1A3 C1A4 H4A1 120.2
C4 C5 C5A 103.80(12)
C4 C5 H33A 111.0
C4 C5 H33B 111.0
C5A C5 H33A 111.0
C5A C5 H33B 111.0
H33A C5 H33B 109.0
O2 C7 H7A 109.5
O2 C7 H7B 109.5
O2 C7 H7C 109.5
H7A C7 H7B 109.5
H7A C7 H7C 109.5
H7B C7 H7C 109.5

loop_
_geom_bond_atom_site_label_1
_geom_bond_atom_site_label_2
_geom_bond_distance
O3 C2' 1.2338(18)
O1 C6 1.2119(18)
O2 C6 1.3339(18)
O2 C7 1.4430(19)
C1A C1A1 1.5013(19)
C1A C5B 1.517(2)
C1A C1 1.5375(19)
C1A C3' 1.544(2)
N1' H1 0.8600
N1' C7A' 1.4111(19)
N1' C2' 1.344(2)
C1A1 C1A6 1.393(2)
C1A1 C1A2 1.398(2)
N2 C3 1.4743(18)
N2 C5A 1.476(2)
N2 C3' 1.4656(18)
C6 C1 1.487(2)
C5B2 H6B1 0.9300
C5B2 C5B1 1.393(2)
C5B2 C5B3 1.389(2)
C7' H10 0.9300
C7' C7A' 1.383(2)
C7' C6' 1.394(2)
C1A5 H5A1 0.9300
C1A5 C1A6 1.395(2)
C1A5 C1A4 1.381(2)
C5B6 H10B 0.9300
C5B6 C5B1 1.401(2)
C5B6 C5B5 1.391(2)
C3A' C7A' 1.398(2)
C3A' C4' 1.381(2)
C3A' C3' 1.514(2)
C5B1 C5B 1.494(2)
C1A6 H6A1 0.9300
C5B C1 1.530(2)
C5B C5A 1.543(2)
C5B5 H9B1 0.9300
C5B5 C5B4 1.391(2)
C4' H19 0.9300
C4' C5' 1.400(2)
C2' C3' 1.553(2)
C5B4 H8B1 0.9300
C5B4 C5B3 1.383(2)
C1A3 H3A1 0.9300
C1A3 C1A2 1.388(2)
C1A3 C1A4 1.394(2)
C3 H23A 0.9700
C3 H23B 0.9700
C3 C4 1.527(2)
C4 H24A 0.9700
C4 H24B 0.9700
C4 C5 1.535(2)
C1A2 H2A1 0.9300
C6' H26 0.9300
C6' C5' 1.387(2)
C1 H1A 0.9800
C5B3 H7B1 0.9300
C5' H29 0.9300
C5A H30 0.9800
C5A C5 1.540(2)
C1A4 H4A1 0.9300
C5 H33A 0.9700
C5 H33B 0.9700
C7 H7A 0.9600
C7 H7B 0.9600
C7 H7C 0.9600
